data_1563169
loop_
_publ_author_name
'MITSUHASHI, Ryoji'

_publ_section_title
;
 Synthesis and Crystal Structure of
 Bis[2-(2-imidazolinyl)-6-methoxyphenolato]zinc(II)
;
_journal_issue 0
_journal_name_full 'X-ray Structure Analysis Online'
_journal_page_first 25
_journal_page_last 26
_journal_paper_doi 10.2116/xraystruct.37.25
_journal_volume 37
_journal_year 2021
_chemical_formula_moiety 'C20 H22 N4 O4 Zn, C H4 O'
_chemical_formula_sum 'C21 H26 N4 O5 Zn'
_chemical_formula_weight 479.83
_space_group_crystal_system monoclinic
_space_group_IT_number 14
_space_group_name_Hall '-P 2ybc'
_space_group_name_H-M_alt 'P 1 21/c 1'
_atom_sites_solution_hydrogens mixed
_audit_creation_method SHELXL-2018/1
_cell_angle_alpha 90
_cell_angle_beta 104.253(4)
_cell_angle_gamma 90
_cell_formula_units_Z 4
_cell_length_a 14.6485(5)
_cell_length_b 19.2428(6)
_cell_length_c 7.5851(3)
_cell_measurement_reflns_used 6728
_cell_measurement_temperature 100(2)
_cell_measurement_theta_max 30.0490
_cell_measurement_theta_min 2.5350
_cell_volume 2072.26(13)
_computing_cell_refinement 'CrysAlisPro 1.171.39.43a (Rigaku OD, 2018)'
_computing_data_collection 'CrysAlisPro 1.171.39.43a (Rigaku OD, 2018)'
_computing_data_reduction 'CrysAlisPro 1.171.39.43a (Rigaku OD, 2018)'
_computing_structure_refinement 'SHELXL-2018/1 (Sheldrick, 2018)'
_computing_structure_solution 'SHELXT 2018/2 (Sheldrick, 2018)'
_diffrn_ambient_temperature 100(2)
_diffrn_measured_fraction_theta_full 0.982
_diffrn_measured_fraction_theta_max 0.968
_diffrn_measurement_device_type 'XtaLAB AFC11 (RINC): Kappa single'
_diffrn_measurement_method '\w scans'
_diffrn_radiation_type MoK\a
_diffrn_radiation_wavelength 0.71073
_diffrn_reflns_av_R_equivalents 0.0261
_diffrn_reflns_av_unetI/netI 0.0320
_diffrn_reflns_Laue_measured_fraction_full 0.982
_diffrn_reflns_Laue_measured_fraction_max 0.968
_diffrn_reflns_limit_h_max 15
_diffrn_reflns_limit_h_min -18
_diffrn_reflns_limit_k_max 24
_diffrn_reflns_limit_k_min -22
_diffrn_reflns_limit_l_max 9
_diffrn_reflns_limit_l_min -9
_diffrn_reflns_number 14475
_diffrn_reflns_point_group_measured_fraction_full 0.982
_diffrn_reflns_point_group_measured_fraction_max 0.968
_diffrn_reflns_theta_full 25.242
_diffrn_reflns_theta_max 27.483
_diffrn_reflns_theta_min 2.557
_exptl_absorpt_coefficient_mu 1.227
_exptl_absorpt_correction_T_max 1.00000
_exptl_absorpt_correction_T_min 0.64291
_exptl_absorpt_correction_type multi-scan
_exptl_absorpt_process_details
;
CrysAlisPro 1.171.39.43a (Rigaku Oxford Diffraction, 2018)
Empirical absorption correction using spherical harmonics,
 implemented in SCALE3 ABSPACK scaling algorithm.
;
_exptl_crystal_colour colourless
_exptl_crystal_density_diffrn 1.538
_exptl_crystal_description block
_exptl_crystal_F_000 1000
_exptl_crystal_size_max 0.180
_exptl_crystal_size_mid 0.070
_exptl_crystal_size_min 0.070
_refine_diff_density_max 0.489
_refine_diff_density_min -0.461
_refine_diff_density_rms 0.062
_refine_ls_extinction_method none
_refine_ls_goodness_of_fit_ref 1.063
_refine_ls_hydrogen_treatment mixed
_refine_ls_matrix_type full
_refine_ls_number_parameters 293
_refine_ls_number_reflns 4597
_refine_ls_number_restraints 2
_refine_ls_restrained_S_all 1.063
_refine_ls_R_factor_all 0.0402
_refine_ls_R_factor_gt 0.0304
_refine_ls_shift/su_max 0.002
_refine_ls_shift/su_mean 0.000
_refine_ls_structure_factor_coef Fsqd
_refine_ls_weighting_details 'w=1/[\s^2^(Fo^2^)+(0.0428P)^2^+0.7182P] where P=(Fo^2^+2Fc^2^)/3'
_refine_ls_weighting_scheme calc
_refine_ls_wR_factor_gt 0.0801
_refine_ls_wR_factor_ref 0.0833
_reflns_Friedel_coverage 0.000
_reflns_number_gt 3799
_reflns_number_total 4597
_reflns_threshold_expression 'I > 2\s(I)'
_cod_data_source_file 37_25_1.txt
_cod_data_source_block RMI67_a
_cod_original_sg_symbol_H-M 'P 21/c'
_cod_database_code 1563169
_shelx_shelxl_version_number 2018/1
_shelx_space_group_comment
;
The symmetry employed for this shelxl refinement is uniquely defined
by the following loop, which should always be used as a source of
symmetry information in preference to the above space-group names.
They are only intended as comments.
;
_shelx_estimated_absorpt_t_min 0.809
_shelx_estimated_absorpt_t_max 0.919

loop_
_space_group_symop_operation_xyz
'x, y, z'
'-x, y+1/2, -z+1/2'
'-x, -y, -z'
'x, -y-1/2, z-1/2'

loop_
_atom_site_label
_atom_site_type_symbol
_atom_site_fract_x
_atom_site_fract_y
_atom_site_fract_z
_atom_site_U_iso_or_equiv
_atom_site_adp_type
_atom_site_occupancy
_atom_site_site_symmetry_order
_atom_site_calc_flag
_atom_site_refinement_flags_posn
_atom_site_refinement_flags_adp
_atom_site_refinement_flags_occupancy
_atom_site_disorder_assembly
_atom_site_disorder_group
Zn1 Zn 0.69755(2) 0.49876(2) 0.42830(3) 0.01588(8) Uani 1 1 d . . . . .
O1 O 0.74456(8) 0.44673(6) 0.65107(18) 0.0190(3) Uani 1 1 d . . . . .
C1 C 0.81665(11) 0.40395(9) 0.6793(2) 0.0153(4) Uani 1 1 d . . . . .
C2 C 0.83144(12) 0.36041(9) 0.8360(2) 0.0166(4) Uani 1 1 d . . . . .
C3 C 0.90342(12) 0.31283(9) 0.8779(3) 0.0198(4) Uani 1 1 d . . . . .
H3 H 0.910295 0.283933 0.981906 0.024 Uiso 1 1 calc R U . . .
C4 C 0.96638(12) 0.30700(9) 0.7677(3) 0.0212(4) Uani 1 1 d . . . . .
H4 H 1.016195 0.274098 0.796351 0.025 Uiso 1 1 calc R U . . .
C5 C 0.95636(12) 0.34871(9) 0.6181(3) 0.0183(4) Uani 1 1 d . . . . .
H5 H 1.000012 0.344708 0.544460 0.022 Uiso 1 1 calc R U . . .
C6 C 0.88231(11) 0.39768(9) 0.5708(2) 0.0154(4) Uani 1 1 d . . . . .
C7 C 0.87762(12) 0.44152(9) 0.4099(3) 0.0164(4) Uani 1 1 d . . . . .
N1 N 0.94892(11) 0.44381(9) 0.3275(2) 0.0258(4) Uani 1 1 d D . . . .
H1N H 1.0006(11) 0.4265(10) 0.363(3) 0.021(5) Uiso 1 1 d D . . . .
C8 C 0.92760(13) 0.49037(9) 0.1720(3) 0.0192(4) Uani 1 1 d . . . . .
H8A H 0.925278 0.465143 0.057193 0.023 Uiso 1 1 calc R U . . .
H8B H 0.974230 0.528484 0.185872 0.023 Uiso 1 1 calc R U . . .
C9 C 0.83001(14) 0.51775(11) 0.1785(3) 0.0240(4) Uani 1 1 d . . . . .
H9A H 0.832046 0.568510 0.200367 0.029 Uiso 1 1 calc R U . . .
H9B H 0.783140 0.507935 0.062799 0.029 Uiso 1 1 calc R U . . .
N2 N 0.80614(10) 0.48035(8) 0.3304(2) 0.0174(3) Uani 1 1 d . . . . .
O2 O 0.76721(8) 0.37103(7) 0.93832(18) 0.0206(3) Uani 1 1 d . . . . .
C10 C 0.77123(14) 0.32432(10) 1.0864(3) 0.0244(4) Uani 1 1 d . . . . .
H10A H 0.761354 0.276655 1.040132 0.037 Uiso 1 1 calc R U . . .
H10B H 0.722015 0.336459 1.148209 0.037 Uiso 1 1 calc R U . . .
H10C H 0.833080 0.327798 1.172498 0.037 Uiso 1 1 calc R U . . .
O3 O 0.69033(8) 0.59715(6) 0.47319(19) 0.0204(3) Uani 1 1 d . . . . .
C11 C 0.61300(12) 0.63422(9) 0.4447(2) 0.0156(4) Uani 1 1 d . . . . .
C12 C 0.62286(12) 0.70439(9) 0.5068(3) 0.0182(4) Uani 1 1 d . . . . .
C13 C 0.54755(13) 0.74842(10) 0.4862(3) 0.0229(4) Uani 1 1 d . . . . .
H13 H 0.556182 0.794697 0.530832 0.028 Uiso 1 1 calc R U . . .
C14 C 0.45758(13) 0.72433(10) 0.3984(3) 0.0261(5) Uani 1 1 d . . . . .
H14 H 0.404910 0.754554 0.382768 0.031 Uiso 1 1 calc R U . . .
C15 C 0.44511(12) 0.65780(10) 0.3352(3) 0.0218(4) Uani 1 1 d . . . . .
H15 H 0.383699 0.642603 0.274558 0.026 Uiso 1 1 calc R U . . .
C16 C 0.52128(12) 0.61094(9) 0.3576(2) 0.0158(4) Uani 1 1 d . . . . .
C17 C 0.50218(12) 0.53974(9) 0.2886(2) 0.0150(4) Uani 1 1 d . . . . .
N3 N 0.41426(11) 0.52068(9) 0.1969(2) 0.0196(3) Uani 1 1 d D . . . .
H3N H 0.3696(13) 0.5409(11) 0.214(3) 0.024(6) Uiso 1 1 d D . . . .
C18 C 0.41229(12) 0.44684(10) 0.1532(3) 0.0194(4) Uani 1 1 d . . . . .
H18A H 0.385471 0.438745 0.021749 0.023 Uiso 1 1 calc R U . . .
H18B H 0.375446 0.420289 0.223680 0.023 Uiso 1 1 calc R U . . .
C19 C 0.51740(12) 0.42713(9) 0.2097(3) 0.0184(4) Uani 1 1 d . . . . .
H19A H 0.527817 0.387026 0.294068 0.022 Uiso 1 1 calc R U . . .
H19B H 0.541062 0.415258 0.101955 0.022 Uiso 1 1 calc R U . . .
N4 N 0.56463(10) 0.49004(7) 0.3008(2) 0.0159(3) Uani 1 1 d . . . . .
O4 O 0.71407(9) 0.72204(7) 0.5881(2) 0.0262(3) Uani 1 1 d . . . . .
C20 C 0.73499(14) 0.79331(10) 0.6234(3) 0.0271(4) Uani 1 1 d . . . . .
H20A H 0.715027 0.819767 0.509973 0.041 Uiso 1 1 calc R U . . .
H20B H 0.802956 0.799036 0.672863 0.041 Uiso 1 1 calc R U . . .
H20C H 0.701444 0.810445 0.711621 0.041 Uiso 1 1 calc R U . . .
O5 O 0.87655(9) 0.62737(8) 0.62781(19) 0.0250(3) Uani 1 1 d . . . . .
H5A H 0.8217(17) 0.6281(13) 0.563(2) 0.038 Uiso 1 1 calc R U . . .
C21 C 0.87443(15) 0.62611(15) 0.8113(3) 0.0406(6) Uani 1 1 d . . . . .
H21A H 0.851017 0.670748 0.844306 0.061 Uiso 1 1 calc R U . . .
H21B H 0.938137 0.617980 0.886894 0.061 Uiso 1 1 calc R U . . .
H21C H 0.832671 0.588710 0.831230 0.061 Uiso 1 1 calc R U . . .

loop_
_atom_site_aniso_label
_atom_site_aniso_U_11
_atom_site_aniso_U_22
_atom_site_aniso_U_33
_atom_site_aniso_U_23
_atom_site_aniso_U_13
_atom_site_aniso_U_12
Zn1 0.01081(12) 0.01487(12) 0.02176(14) 0.00150(8) 0.00363(9) 0.00331(8)
O1 0.0133(6) 0.0202(7) 0.0245(7) 0.0055(5) 0.0065(5) 0.0068(5)
C1 0.0098(8) 0.0136(8) 0.0206(10) -0.0013(7) 0.0000(7) -0.0011(6)
C2 0.0124(8) 0.0162(9) 0.0197(10) -0.0012(7) 0.0012(7) -0.0020(7)
C3 0.0189(9) 0.0170(9) 0.0203(10) 0.0012(7) -0.0015(7) 0.0009(7)
C4 0.0173(8) 0.0177(9) 0.0251(11) -0.0029(7) -0.0015(7) 0.0061(7)
C5 0.0135(8) 0.0172(9) 0.0235(10) -0.0048(7) 0.0031(7) 0.0030(7)
C6 0.0121(8) 0.0139(8) 0.0187(10) -0.0031(7) 0.0009(7) 0.0001(6)
C7 0.0139(8) 0.0128(8) 0.0228(10) -0.0044(7) 0.0050(7) 0.0009(6)
N1 0.0149(8) 0.0332(10) 0.0314(10) 0.0107(8) 0.0099(7) 0.0101(7)
C8 0.0163(9) 0.0202(10) 0.0224(10) -0.0002(7) 0.0071(7) 0.0003(7)
C9 0.0224(10) 0.0244(10) 0.0281(12) 0.0079(8) 0.0116(8) 0.0077(8)
N2 0.0139(7) 0.0170(7) 0.0221(9) 0.0016(6) 0.0059(6) 0.0035(6)
O2 0.0154(6) 0.0246(7) 0.0224(7) 0.0061(5) 0.0057(5) 0.0017(5)
C10 0.0244(9) 0.0241(10) 0.0247(11) 0.0045(8) 0.0062(8) -0.0019(8)
O3 0.0124(6) 0.0152(6) 0.0321(8) -0.0006(5) 0.0023(5) 0.0039(5)
C11 0.0138(8) 0.0171(9) 0.0170(10) 0.0027(7) 0.0057(7) 0.0036(7)
C12 0.0172(8) 0.0176(9) 0.0205(10) 0.0006(7) 0.0057(7) 0.0010(7)
C13 0.0231(10) 0.0172(9) 0.0298(11) -0.0005(8) 0.0089(8) 0.0046(7)
C14 0.0172(9) 0.0215(10) 0.0409(13) 0.0037(8) 0.0096(9) 0.0095(8)
C15 0.0125(8) 0.0239(10) 0.0285(11) 0.0044(8) 0.0042(7) 0.0044(7)
C16 0.0135(8) 0.0178(9) 0.0167(10) 0.0037(7) 0.0051(7) 0.0025(7)
C17 0.0129(8) 0.0219(9) 0.0109(9) 0.0046(7) 0.0043(7) 0.0011(7)
N3 0.0105(7) 0.0237(8) 0.0240(9) -0.0021(7) 0.0032(6) 0.0021(6)
C18 0.0157(8) 0.0222(10) 0.0194(10) 0.0009(7) 0.0029(7) -0.0030(7)
C19 0.0170(8) 0.0190(9) 0.0190(10) -0.0019(7) 0.0039(7) -0.0010(7)
N4 0.0130(7) 0.0162(8) 0.0185(8) 0.0005(6) 0.0035(6) 0.0008(5)
O4 0.0180(6) 0.0154(6) 0.0407(9) -0.0053(6) -0.0014(6) 0.0016(5)
C20 0.0242(10) 0.0178(9) 0.0410(13) -0.0041(8) 0.0112(9) -0.0029(8)
O5 0.0125(6) 0.0378(8) 0.0240(8) -0.0012(6) 0.0030(5) 0.0038(6)
C21 0.0269(11) 0.0695(18) 0.0236(13) 0.0009(11) 0.0031(9) 0.0183(11)

loop_
_atom_type_symbol
_atom_type_description
_atom_type_scat_dispersion_real
_atom_type_scat_dispersion_imag
_atom_type_scat_source
C C 0.0033 0.0016 'International Tables Vol C Tables 4.2.6.8 and 6.1.1.4'
H H 0.0000 0.0000 'International Tables Vol C Tables 4.2.6.8 and 6.1.1.4'
N N 0.0061 0.0033 'International Tables Vol C Tables 4.2.6.8 and 6.1.1.4'
O O 0.0106 0.0060 'International Tables Vol C Tables 4.2.6.8 and 6.1.1.4'
Zn Zn 0.2839 1.4301 'International Tables Vol C Tables 4.2.6.8 and 6.1.1.4'

loop_
_geom_angle_atom_site_label_1
_geom_angle_atom_site_label_2
_geom_angle_atom_site_label_3
_geom_angle
_geom_angle_site_symmetry_1
_geom_angle_site_symmetry_3
_geom_angle_publ_flag
O3 Zn1 O1 112.07(6) . . ?
O3 Zn1 N2 109.33(6) . . ?
O1 Zn1 N2 95.17(6) . . ?
O3 Zn1 N4 94.60(5) . . ?
O1 Zn1 N4 118.89(6) . . ?
N2 Zn1 N4 127.11(7) . . ?
C1 O1 Zn1 124.36(12) . . ?
O1 C1 C6 126.27(16) . . ?
O1 C1 C2 117.06(16) . . ?
C6 C1 C2 116.66(15) . . ?
C3 C2 O2 124.20(17) . . ?
C3 C2 C1 122.33(17) . . ?
O2 C2 C1 113.48(15) . . ?
C2 C3 C4 119.92(18) . . ?
C5 C4 C3 119.92(17) . . ?
C4 C5 C6 121.35(18) . . ?
C5 C6 C1 119.80(17) . . ?
C5 C6 C7 117.96(16) . . ?
C1 C6 C7 122.23(15) . . ?
N2 C7 N1 113.13(17) . . ?
N2 C7 C6 125.41(16) . . ?
N1 C7 C6 121.45(16) . . ?
C7 N1 C8 111.21(15) . . ?
N1 C8 C9 101.61(15) . . ?
N2 C9 C8 105.06(15) . . ?
C7 N2 C9 108.86(15) . . ?
C7 N2 Zn1 124.42(13) . . ?
C9 N2 Zn1 125.70(12) . . ?
C2 O2 C10 116.68(14) . . ?
C11 O3 Zn1 125.95(11) . . ?
O3 C11 C16 125.94(16) . . ?
O3 C11 C12 116.60(15) . . ?
C16 C11 C12 117.46(15) . . ?
C13 C12 O4 124.58(17) . . ?
C13 C12 C11 122.34(16) . . ?
O4 C12 C11 113.08(15) . . ?
C12 C13 C14 119.13(18) . . ?
C15 C14 C13 120.44(17) . . ?
C14 C15 C16 121.59(17) . . ?
C15 C16 C11 119.02(16) . . ?
C15 C16 C17 118.50(15) . . ?
C11 C16 C17 122.48(15) . . ?
N4 C17 N3 113.41(16) . . ?
N4 C17 C16 125.95(16) . . ?
N3 C17 C16 120.60(16) . . ?
C17 N3 C18 110.10(15) . . ?
N3 C18 C19 102.37(14) . . ?
N4 C19 C18 104.43(14) . . ?
C17 N4 C19 109.04(14) . . ?
C17 N4 Zn1 124.37(12) . . ?
C19 N4 Zn1 126.55(11) . . ?
C12 O4 C20 117.83(14) . . ?

loop_
_geom_bond_atom_site_label_1
_geom_bond_atom_site_label_2
_geom_bond_distance
_geom_bond_site_symmetry_2
_geom_bond_publ_flag
Zn1 O3 1.9312(13) . ?
Zn1 O1 1.9388(13) . ?
Zn1 N2 1.9464(15) . ?
Zn1 N4 1.9563(15) . ?
O1 C1 1.314(2) . ?
C1 C6 1.417(3) . ?
C1 C2 1.426(2) . ?
C2 C3 1.373(2) . ?
C2 O2 1.374(2) . ?
C3 C4 1.394(3) . ?
C4 C5 1.368(3) . ?
C5 C6 1.415(2) . ?
C6 C7 1.471(3) . ?
C7 N2 1.307(2) . ?
C7 N1 1.344(2) . ?
N1 C8 1.453(2) . ?
C8 C9 1.536(3) . ?
C9 N2 1.472(3) . ?
O2 C10 1.429(2) . ?
O3 C11 1.311(2) . ?
C11 C16 1.416(2) . ?
C11 C12 1.426(2) . ?
C12 C13 1.369(2) . ?
C12 O4 1.369(2) . ?
C13 C14 1.401(3) . ?
C14 C15 1.364(3) . ?
C15 C16 1.412(2) . ?
C16 C17 1.469(2) . ?
C17 N4 1.311(2) . ?
C17 N3 1.355(2) . ?
N3 C18 1.458(2) . ?
C18 C19 1.540(2) . ?
C19 N4 1.479(2) . ?
O4 C20 1.416(2) . ?
O5 C21 1.400(3) . ?

loop_
_geom_hbond_atom_site_label_D
_geom_hbond_atom_site_label_H
_geom_hbond_atom_site_label_A
_geom_hbond_distance_DH
_geom_hbond_distance_HA
_geom_hbond_distance_DA
_geom_hbond_angle_DHA
_geom_hbond_site_symmetry_A
_geom_hbond_publ_flag
N1 H1N O5 0.810(15) 2.063(16) 2.846(2) 162(2) 3_766 yes
N3 H3N O1 0.799(15) 2.178(18) 2.908(2) 152(2) 3_666 yes
O5 H5A O3 0.83 1.97 2.7530(18) 156.7 . yes
O5 H5A O4 0.83 2.44 2.9530(18) 121.0 . yes

loop_
_geom_torsion_atom_site_label_1
_geom_torsion_atom_site_label_2
_geom_torsion_atom_site_label_3
_geom_torsion_atom_site_label_4
_geom_torsion
_geom_torsion_site_symmetry_1
_geom_torsion_site_symmetry_2
_geom_torsion_site_symmetry_3
_geom_torsion_site_symmetry_4
_geom_torsion_publ_flag
Zn1 O1 C1 C6 12.4(2) . . . . ?
Zn1 O1 C1 C2 -168.84(11) . . . . ?
O1 C1 C2 C3 178.86(16) . . . . ?
C6 C1 C2 C3 -2.2(2) . . . . ?
O1 C1 C2 O2 -1.1(2) . . . . ?
C6 C1 C2 O2 177.78(14) . . . . ?
O2 C2 C3 C4 -178.54(16) . . . . ?
C1 C2 C3 C4 1.4(3) . . . . ?
C2 C3 C4 C5 0.0(3) . . . . ?
C3 C4 C5 C6 -0.7(3) . . . . ?
C4 C5 C6 C1 -0.2(3) . . . . ?
C4 C5 C6 C7 178.79(16) . . . . ?
O1 C1 C6 C5 -179.64(16) . . . . ?
C2 C1 C6 C5 1.5(2) . . . . ?
O1 C1 C6 C7 1.4(3) . . . . ?
C2 C1 C6 C7 -177.37(15) . . . . ?
C5 C6 C7 N2 167.73(17) . . . . ?
C1 C6 C7 N2 -13.3(3) . . . . ?
C5 C6 C7 N1 -10.9(3) . . . . ?
C1 C6 C7 N1 168.06(17) . . . . ?
N2 C7 N1 C8 1.0(2) . . . . ?
C6 C7 N1 C8 179.73(16) . . . . ?
C7 N1 C8 C9 1.5(2) . . . . ?
N1 C8 C9 N2 -3.1(2) . . . . ?
N1 C7 N2 C9 -3.1(2) . . . . ?
C6 C7 N2 C9 178.19(17) . . . . ?
N1 C7 N2 Zn1 -172.10(13) . . . . ?
C6 C7 N2 Zn1 9.2(3) . . . . ?
C8 C9 N2 C7 3.8(2) . . . . ?
C8 C9 N2 Zn1 172.65(12) . . . . ?
C3 C2 O2 C10 -6.5(2) . . . . ?
C1 C2 O2 C10 173.51(15) . . . . ?
Zn1 O3 C11 C16 -7.3(3) . . . . ?
Zn1 O3 C11 C12 172.98(12) . . . . ?
O3 C11 C12 C13 -179.67(18) . . . . ?
C16 C11 C12 C13 0.6(3) . . . . ?
O3 C11 C12 O4 0.1(2) . . . . ?
C16 C11 C12 O4 -179.67(16) . . . . ?
O4 C12 C13 C14 179.20(18) . . . . ?
C11 C12 C13 C14 -1.1(3) . . . . ?
C12 C13 C14 C15 0.4(3) . . . . ?
C13 C14 C15 C16 0.8(3) . . . . ?
C14 C15 C16 C11 -1.3(3) . . . . ?
C14 C15 C16 C17 178.99(18) . . . . ?
O3 C11 C16 C15 -179.14(17) . . . . ?
C12 C11 C16 C15 0.6(3) . . . . ?
O3 C11 C16 C17 0.5(3) . . . . ?
C12 C11 C16 C17 -179.70(16) . . . . ?
C15 C16 C17 N4 -179.08(18) . . . . ?
C11 C16 C17 N4 1.2(3) . . . . ?
C15 C16 C17 N3 3.5(3) . . . . ?
C11 C16 C17 N3 -176.18(17) . . . . ?
N4 C17 N3 C18 5.9(2) . . . . ?
C16 C17 N3 C18 -176.40(16) . . . . ?
C17 N3 C18 C19 -8.0(2) . . . . ?
N3 C18 C19 N4 7.24(19) . . . . ?
N3 C17 N4 C19 -0.7(2) . . . . ?
C16 C17 N4 C19 -178.24(17) . . . . ?
N3 C17 N4 Zn1 -178.59(12) . . . . ?
C16 C17 N4 Zn1 3.8(3) . . . . ?
C18 C19 N4 C17 -4.4(2) . . . . ?
C18 C19 N4 Zn1 173.48(12) . . . . ?
C13 C12 O4 C20 -12.1(3) . . . . ?
C11 C12 O4 C20 168.11(17) . . . . ?
